data_7251611
loop_
_publ_author_name
'Alibi, Amin'
'Sellami, Sameh'
'Elleuch, Nour'
'Shova, Sergiu'
'Chabchoub, Fakher'
'Boujelbene, Mohamed'

_publ_section_title
;
 A new multifunctional one-dimensional bromo-bismuthate(iii): synthesis,
 structural features, characterization, and optical properties of
 (C10H13N4)[BiBr4]&#x00B7;2H2O
;
_journal_issue 10
_journal_name_full 'RSC Advances'
_journal_page_first 9246
_journal_page_last 9263
_journal_paper_doi 10.1039/D5RA09435F
_journal_volume 16
_journal_year 2026
_chemical_formula_moiety 'Bi Br4, 2(H2 O), C10 H13 N4'
_chemical_formula_sum 'C10 H17 Bi Br4 N4 O2'
_chemical_formula_weight 753.89
_space_group_crystal_system monoclinic
_space_group_IT_number 14
_space_group_name_Hall '-P 2yn'
_space_group_name_H-M_alt 'P 1 21/n 1'
_atom_sites_solution_hydrogens mixed
_atom_sites_solution_primary dual
_audit_creation_date 2024-03-21
_audit_creation_method
;
Olex2 1.5
(compiled 2024.02.16 svn.r378c4104 for OlexSys, GUI svn.r6928)
;
_audit_update_record
;
2024-09-30 deposited with the CCDC.	2026-02-04 downloaded from the CCDC.
;
_cell_angle_alpha 90
_cell_angle_beta 95.917(2)
_cell_angle_gamma 90
_cell_formula_units_Z 4
_cell_length_a 10.2869(2)
_cell_length_b 7.3842(2)
_cell_length_c 24.8911(5)
_cell_measurement_reflns_used 9401
_cell_measurement_temperature 293(2)
_cell_measurement_theta_max 30.1250
_cell_measurement_theta_min 2.8500
_cell_volume 1880.67(7)
_computing_molecular_graphics 'Olex2 1.5 (Dolomanov et al., 2009)'
_computing_publication_material 'Olex2 1.5 (Dolomanov et al., 2009)'
_computing_structure_refinement 'SHELXL 2018/3 (Sheldrick, 2015)'
_computing_structure_solution 'SHELXT 2018/2 (Sheldrick, 2018)'
_diffrn_ambient_temperature 293(2)
_diffrn_measured_fraction_theta_full 0.999
_diffrn_measured_fraction_theta_max 0.820
_diffrn_measurement_device_type 'XtaLAB Synergy, Dualflex, HyPix'
_diffrn_measurement_method '\w scans'
_diffrn_radiation_monochromator mirror
_diffrn_radiation_type MoK\a
_diffrn_radiation_wavelength 0.71073
_diffrn_reflns_av_R_equivalents 0.0276
_diffrn_reflns_av_unetI/netI 0.0295
_diffrn_reflns_Laue_measured_fraction_full 0.999
_diffrn_reflns_Laue_measured_fraction_max 0.820
_diffrn_reflns_limit_h_max 12
_diffrn_reflns_limit_h_min -12
_diffrn_reflns_limit_k_max 10
_diffrn_reflns_limit_k_min -7
_diffrn_reflns_limit_l_max 32
_diffrn_reflns_limit_l_min -34
_diffrn_reflns_number 15853
_diffrn_reflns_point_group_measured_fraction_full 0.999
_diffrn_reflns_point_group_measured_fraction_max 0.820
_diffrn_reflns_theta_full 25.242
_diffrn_reflns_theta_max 30.181
_diffrn_reflns_theta_min 2.879
_diffrn_source 'micro-focus sealed X-ray tube'
_exptl_absorpt_coefficient_mu 17.881
_exptl_absorpt_correction_T_max 1.00000
_exptl_absorpt_correction_T_min 0.25301
_exptl_absorpt_correction_type multi-scan
_exptl_absorpt_process_details
;
CrysAlisPro 1.171.43.107a (Rigaku Oxford Diffraction, 2024)
Empirical absorption correction using spherical harmonics,
implemented in SCALE3 ABSPACK scaling algorithm.
;
_exptl_crystal_colour 'clear light colourless'
_exptl_crystal_density_diffrn 2.663
_exptl_crystal_description Prism
_exptl_crystal_F_000 1376
_exptl_crystal_size_max 0.15
_exptl_crystal_size_mid 0.15
_exptl_crystal_size_min 0.04
_refine_diff_density_max 1.135
_refine_diff_density_min -1.344
_refine_diff_density_rms 0.158
_refine_ls_extinction_coef 0.00045(5)
_refine_ls_extinction_expression Fc^*^=kFc[1+0.001xFc^2^\l^3^/sin(2\q)]^-1/4^
_refine_ls_extinction_method 'SHELXL-2018/3 (Sheldrick 2018)'
_refine_ls_goodness_of_fit_ref 1.052
_refine_ls_hydrogen_treatment constr
_refine_ls_matrix_type full
_refine_ls_number_parameters 198
_refine_ls_number_reflns 4581
_refine_ls_number_restraints 0
_refine_ls_restrained_S_all 1.052
_refine_ls_R_factor_all 0.0290
_refine_ls_R_factor_gt 0.0230
_refine_ls_shift/su_max 0.003
_refine_ls_shift/su_mean 0.000
_refine_ls_structure_factor_coef Fsqd
_refine_ls_weighting_details 'w=1/[\s^2^(Fo^2^)+(0.0182P)^2^+4.5747P] where P=(Fo^2^+2Fc^2^)/3'
_refine_ls_weighting_scheme calc
_refine_ls_wR_factor_gt 0.0491
_refine_ls_wR_factor_ref 0.0506
_reflns_Friedel_coverage 0.000
_reflns_number_gt 4099
_reflns_number_total 4581
_reflns_threshold_expression 'I > 2\s(I)'
_cod_data_source_file d5ra09435f2.cif
_cod_data_source_block shs_558_mobo_auto
_cod_database_code 7251611
_shelx_shelxl_version_number 2018/3
_shelx_space_group_comment
;
The symmetry employed for this shelxl refinement is uniquely defined
by the following loop, which should always be used as a source of
symmetry information in preference to the above space-group names.
They are only intended as comments.
;
_olex2_refinement_description
;
1. Fixed Uiso
 At 1.2 times of:
  All C(H) groups, All C(H,H) groups, All N(H) groups, All N(H,H) groups
 At 1.5 times of:
  All C(H,H,H) groups, All O(H,H) groups
2.a Free rotating group:
 O1(H1A,H1B), O2(H2A,H2B)
2.b Secondary CH2 refined with riding coordinates:
 C9(H9A,H9B)
2.c Aromatic/amide H refined with riding coordinates:
 N3(H3), C2(H2), C3(H3A), C4(H4), C5(H5), C6(H6)
2.d X=CH2 refined with riding coordinates:
 N4(H4A,H4B)
2.e Idealised Me refined as rotating group:
 C10(H10A,H10B,H10C)
;
_olex2_submission_special_instructions 'No special instructions were received'
_publcif_funding_html
;
;

loop_
_space_group_symop_operation_xyz
'x, y, z'
'-x+1/2, y+1/2, -z+1/2'
'-x, -y, -z'
'x-1/2, -y-1/2, z-1/2'

loop_
_atom_site_label
_atom_site_type_symbol
_atom_site_fract_x
_atom_site_fract_y
_atom_site_fract_z
_atom_site_U_iso_or_equiv
_atom_site_adp_type
_atom_site_occupancy
_atom_site_site_symmetry_order
_atom_site_calc_flag
_atom_site_refinement_flags_posn
_atom_site_refinement_flags_adp
_atom_site_refinement_flags_occupancy
_atom_site_disorder_assembly
_atom_site_disorder_group
Bi1 Bi 0.60523(2) 0.23970(2) 0.52392(2) 0.01007(5) Uani 1 1 d . . . . .
Br1 Br 0.83185(4) 0.08032(5) 0.50732(2) 0.01950(9) Uani 1 1 d . . . . .
Br2 Br 0.66286(4) 0.55640(5) 0.46466(2) 0.01417(8) Uani 1 1 d . . . . .
Br3 Br 0.71889(4) 0.38417(5) 0.61753(2) 0.01712(9) Uani 1 1 d . . . . .
Br4 Br 0.48995(4) 0.06482(5) 0.42005(2) 0.01421(8) Uani 1 1 d . . . . .
O1 O 0.9938(3) -0.1036(4) 0.18190(11) 0.0206(6) Uani 1 1 d G . . . .
H1A H 1.035740 -0.068735 0.156067 0.031 Uiso 1 1 d G U . . .
H1B H 1.004972 -0.019186 0.205138 0.031 Uiso 1 1 d G U . . .
O2 O 1.0417(3) 0.3752(5) 0.45279(12) 0.0276(7) Uani 1 1 d G . . . .
H2A H 1.117601 0.400347 0.467745 0.041 Uiso 1 1 d G U . . .
H2B H 1.004221 0.322001 0.477237 0.041 Uiso 1 1 d G U . . .
N1 N 0.8689(3) 0.2191(4) 0.27603(12) 0.0123(6) Uani 1 1 d . . . . .
N2 N 0.9953(3) 0.1606(4) 0.26752(13) 0.0137(6) Uani 1 1 d . . . . .
N3 N 0.9874(3) 0.2431(4) 0.35235(13) 0.0141(7) Uani 1 1 d . . . . .
H3 H 1.013460 0.263570 0.385741 0.017 Uiso 1 1 calc R U . . .
N4 N 0.7669(3) 0.3337(5) 0.35177(13) 0.0177(7) Uani 1 1 d . . . . .
H4A H 0.776883 0.360242 0.385587 0.021 Uiso 1 1 calc R U . . .
H4B H 0.692021 0.348029 0.333483 0.021 Uiso 1 1 calc R U . . .
C1 C 0.7714(4) 0.2373(5) 0.23134(14) 0.0113(7) Uani 1 1 d . . . . .
C2 C 0.8076(4) 0.3042(5) 0.18256(15) 0.0131(7) Uani 1 1 d . . . . .
H2 H 0.894112 0.334650 0.179191 0.016 Uiso 1 1 calc R U . . .
C3 C 0.7127(4) 0.3246(5) 0.13926(15) 0.0163(8) Uani 1 1 d . . . . .
H3A H 0.735547 0.370479 0.106722 0.020 Uiso 1 1 calc R U . . .
C4 C 0.5840(4) 0.2772(5) 0.14408(16) 0.0177(8) Uani 1 1 d . . . . .
H4 H 0.521184 0.290888 0.114724 0.021 Uiso 1 1 calc R U . . .
C5 C 0.5486(4) 0.2095(5) 0.19238(16) 0.0162(8) Uani 1 1 d . . . . .
H5 H 0.462091 0.178307 0.195387 0.019 Uiso 1 1 calc R U . . .
C6 C 0.6425(4) 0.1881(5) 0.23650(15) 0.0138(8) Uani 1 1 d . . . . .
H6 H 0.619330 0.141701 0.268922 0.017 Uiso 1 1 calc R U . . .
C7 C 0.8659(4) 0.2713(5) 0.32809(16) 0.0147(8) Uani 1 1 d . . . . .
C8 C 1.0626(4) 0.1755(5) 0.31414(15) 0.0141(8) Uani 1 1 d . . . . .
C9 C 1.2024(4) 0.1245(6) 0.32752(17) 0.0205(9) Uani 1 1 d . . . . .
H9A H 1.209585 0.045315 0.358767 0.025 Uiso 1 1 calc R U . . .
H9B H 1.252594 0.233044 0.337201 0.025 Uiso 1 1 calc R U . . .
C10 C 1.2612(4) 0.0301(6) 0.28160(17) 0.0211(9) Uani 1 1 d . . . . .
H10A H 1.254319 0.107484 0.250440 0.032 Uiso 1 1 calc R U . . .
H10B H 1.214883 -0.080727 0.272974 0.032 Uiso 1 1 calc R U . . .
H10C H 1.351525 0.003800 0.292314 0.032 Uiso 1 1 calc R U . . .

loop_
_atom_site_aniso_label
_atom_site_aniso_U_11
_atom_site_aniso_U_22
_atom_site_aniso_U_33
_atom_site_aniso_U_23
_atom_site_aniso_U_13
_atom_site_aniso_U_12
Bi1 0.01105(8) 0.01015(8) 0.00908(7) 0.00014(5) 0.00140(5) 0.00013(5)
Br1 0.01315(19) 0.0223(2) 0.0231(2) -0.00606(15) 0.00230(16) 0.00296(14)
Br2 0.01690(19) 0.01364(18) 0.01278(18) 0.00237(13) 0.00550(14) -0.00014(13)
Br3 0.0187(2) 0.0201(2) 0.01190(18) -0.00439(14) -0.00158(15) 0.00120(14)
Br4 0.01652(19) 0.01622(19) 0.00947(17) 0.00280(13) -0.00074(14) -0.00362(13)
O1 0.0226(16) 0.0242(16) 0.0162(14) -0.0048(11) 0.0072(12) -0.0055(12)
O2 0.0280(18) 0.040(2) 0.0150(15) -0.0044(13) 0.0033(13) -0.0059(14)
N1 0.0141(16) 0.0134(16) 0.0097(15) -0.0004(11) 0.0032(13) 0.0005(12)
N2 0.0117(16) 0.0144(16) 0.0148(16) -0.0014(12) -0.0003(13) 0.0029(12)
N3 0.0164(17) 0.0178(17) 0.0076(14) -0.0035(12) -0.0020(12) -0.0002(12)
N4 0.0200(19) 0.0250(19) 0.0081(15) -0.0024(13) 0.0013(13) 0.0044(14)
C1 0.0135(18) 0.0124(18) 0.0078(16) -0.0014(13) 0.0005(14) 0.0041(13)
C2 0.0145(19) 0.0136(18) 0.0119(18) -0.0014(13) 0.0047(15) 0.0001(14)
C3 0.025(2) 0.0137(19) 0.0104(18) -0.0003(14) 0.0035(16) 0.0041(15)
C4 0.020(2) 0.018(2) 0.0142(19) -0.0037(14) -0.0042(16) 0.0081(15)
C5 0.013(2) 0.0169(19) 0.018(2) -0.0058(15) 0.0004(16) 0.0040(14)
C6 0.017(2) 0.0106(18) 0.0134(18) -0.0018(13) 0.0009(15) 0.0030(13)
C7 0.019(2) 0.0119(18) 0.0134(18) 0.0002(13) 0.0020(15) -0.0002(14)
C8 0.015(2) 0.0127(18) 0.0150(18) -0.0021(14) 0.0019(15) -0.0004(14)
C9 0.018(2) 0.021(2) 0.021(2) -0.0019(16) -0.0053(17) 0.0007(15)
C10 0.019(2) 0.020(2) 0.023(2) 0.0021(16) -0.0002(17) 0.0020(16)

loop_
_atom_type_symbol
_atom_type_description
_atom_type_scat_dispersion_real
_atom_type_scat_dispersion_imag
_atom_type_scat_source
C C 0.0033 0.0016 'International Tables Vol C Tables 4.2.6.8 and 6.1.1.4'
H H 0.0000 0.0000 'International Tables Vol C Tables 4.2.6.8 and 6.1.1.4'
Bi Bi -4.1077 10.2566 'International Tables Vol C Tables 4.2.6.8 and 6.1.1.4'
Br Br -0.2901 2.4595 'International Tables Vol C Tables 4.2.6.8 and 6.1.1.4'
N N 0.0061 0.0033 'International Tables Vol C Tables 4.2.6.8 and 6.1.1.4'
O O 0.0106 0.0060 'International Tables Vol C Tables 4.2.6.8 and 6.1.1.4'

loop_
_geom_angle_atom_site_label_1
_geom_angle_atom_site_label_2
_geom_angle_atom_site_label_3
_geom_angle
_geom_angle_site_symmetry_1
_geom_angle_site_symmetry_3
_geom_angle_publ_flag
Br1 Bi1 Br2 175.782(12) . 3_666 ?
Br1 Bi1 Br2 92.848(12) . . ?
Br1 Bi1 Br3 90.024(12) . . ?
Br1 Bi1 Br4 87.208(12) . . ?
Br1 Bi1 Br4 94.392(12) . 3_656 ?
Br2 Bi1 Br2 83.496(11) . 3_666 ?
Br2 Bi1 Br4 89.542(11) . . ?
Br2 Bi1 Br4 172.061(12) . 3_656 ?
Br3 Bi1 Br2 91.580(12) . . ?
Br3 Bi1 Br2 92.175(11) . 3_666 ?
Br3 Bi1 Br4 91.672(12) . 3_656 ?
Br3 Bi1 Br4 177.061(12) . . ?
Br4 Bi1 Br2 90.650(11) . 3_666 ?
Br4 Bi1 Br2 89.144(11) 3_656 3_666 ?
Br4 Bi1 Br4 87.562(10) 3_656 . ?
Bi1 Br2 Bi1 96.503(11) . 3_666 ?
Bi1 Br4 Bi1 92.437(10) 3_656 . ?
H1A O1 H1B 104.4 . . ?
H2A O2 H2B 104.6 . . ?
N2 N1 C1 119.9(3) . . ?
C7 N1 N2 110.1(3) . . ?
C7 N1 C1 129.5(3) . . ?
C8 N2 N1 104.8(3) . . ?
C7 N3 H3 126.1 . . ?
C7 N3 C8 107.9(3) . . ?
C8 N3 H3 126.1 . . ?
H4A N4 H4B 120.0 . . ?
C7 N4 H4A 120.0 . . ?
C7 N4 H4B 120.0 . . ?
C2 C1 N1 118.8(3) . . ?
C6 C1 N1 120.2(3) . . ?
C6 C1 C2 120.9(3) . . ?
C1 C2 H2 120.5 . . ?
C3 C2 C1 119.0(4) . . ?
C3 C2 H2 120.5 . . ?
C2 C3 H3A 119.8 . . ?
C2 C3 C4 120.5(4) . . ?
C4 C3 H3A 119.8 . . ?
C3 C4 H4 119.8 . . ?
C5 C4 C3 120.3(4) . . ?
C5 C4 H4 119.8 . . ?
C4 C5 H5 119.9 . . ?
C4 C5 C6 120.1(4) . . ?
C6 C5 H5 119.9 . . ?
C1 C6 C5 119.1(4) . . ?
C1 C6 H6 120.5 . . ?
C5 C6 H6 120.5 . . ?
N3 C7 N1 105.9(3) . . ?
N4 C7 N1 128.7(4) . . ?
N4 C7 N3 125.5(4) . . ?
N2 C8 N3 111.3(3) . . ?
N2 C8 C9 126.4(4) . . ?
N3 C8 C9 122.3(3) . . ?
C8 C9 H9A 108.9 . . ?
C8 C9 H9B 108.9 . . ?
C8 C9 C10 113.5(3) . . ?
H9A C9 H9B 107.7 . . ?
C10 C9 H9A 108.9 . . ?
C10 C9 H9B 108.9 . . ?
C9 C10 H10A 109.5 . . ?
C9 C10 H10B 109.5 . . ?
C9 C10 H10C 109.5 . . ?
H10A C10 H10B 109.5 . . ?
H10A C10 H10C 109.5 . . ?
H10B C10 H10C 109.5 . . ?

loop_
_geom_bond_atom_site_label_1
_geom_bond_atom_site_label_2
_geom_bond_distance
_geom_bond_site_symmetry_2
_geom_bond_publ_flag
Bi1 Br1 2.6812(4) . ?
Bi1 Br2 3.1803(4) 3_666 ?
Bi1 Br2 2.8596(4) . ?
Bi1 Br3 2.7151(4) . ?
Bi1 Br4 3.0211(4) . ?
Bi1 Br4 2.8708(4) 3_656 ?
O1 H1A 0.8502 . ?
O1 H1B 0.8503 . ?
O2 H2A 0.8500 . ?
O2 H2B 0.8496 . ?
N1 N2 1.407(4) . ?
N1 C1 1.426(5) . ?
N1 C7 1.355(5) . ?
N2 C8 1.293(5) . ?
N3 H3 0.8600 . ?
N3 C7 1.347(5) . ?
N3 C8 1.380(5) . ?
N4 H4A 0.8600 . ?
N4 H4B 0.8600 . ?
N4 C7 1.312(5) . ?
C1 C2 1.397(5) . ?
C1 C6 1.394(5) . ?
C2 H2 0.9300 . ?
C2 C3 1.386(5) . ?
C3 H3A 0.9300 . ?
C3 C4 1.386(6) . ?
C4 H4 0.9300 . ?
C4 C5 1.385(6) . ?
C5 H5 0.9300 . ?
C5 C6 1.394(5) . ?
C6 H6 0.9300 . ?
C8 C9 1.490(5) . ?
C9 H9A 0.9700 . ?
C9 H9B 0.9700 . ?
C9 C10 1.517(6) . ?
C10 H10A 0.9600 . ?
C10 H10B 0.9600 . ?
C10 H10C 0.9600 . ?

loop_
_geom_hbond_atom_site_label_D
_geom_hbond_atom_site_label_H
_geom_hbond_atom_site_label_A
_geom_hbond_distance_DH
_geom_hbond_distance_HA
_geom_hbond_distance_DA
_geom_hbond_angle_DHA
_geom_hbond_site_symmetry_A
_geom_hbond_publ_flag
O1 H1A Br3 0.85 2.59 3.364(3) 152.3 4_665 yes
O1 H1B N2 0.85 2.05 2.888(4) 167.2 . yes
O2 H2B Br1 0.85 2.68 3.442(3) 150.6 . yes
N3 H3 O2 0.86 1.86 2.688(4) 162.0 . yes
N4 H4B O1 0.86 1.94 2.765(4) 159.4 2_655 yes

loop_
_geom_torsion_atom_site_label_1
_geom_torsion_atom_site_label_2
_geom_torsion_atom_site_label_3
_geom_torsion_atom_site_label_4
_geom_torsion
_geom_torsion_site_symmetry_1
_geom_torsion_site_symmetry_2
_geom_torsion_site_symmetry_3
_geom_torsion_site_symmetry_4
_geom_torsion_publ_flag
N1 N2 C8 N3 -0.9(4) . . . . ?
N1 N2 C8 C9 177.8(4) . . . . ?
N1 C1 C2 C3 -179.1(3) . . . . ?
N1 C1 C6 C5 179.2(3) . . . . ?
N2 N1 C1 C2 -38.3(5) . . . . ?
N2 N1 C1 C6 141.5(3) . . . . ?
N2 N1 C7 N3 -1.1(4) . . . . ?
N2 N1 C7 N4 -180.0(4) . . . . ?
N2 C8 C9 C10 -6.3(6) . . . . ?
N3 C8 C9 C10 172.2(3) . . . . ?
C1 N1 N2 C8 173.8(3) . . . . ?
C1 N1 C7 N3 -172.8(3) . . . . ?
C1 N1 C7 N4 8.4(7) . . . . ?
C1 C2 C3 C4 -0.8(5) . . . . ?
C2 C1 C6 C5 -1.1(5) . . . . ?
C2 C3 C4 C5 0.3(6) . . . . ?
C3 C4 C5 C6 -0.2(6) . . . . ?
C4 C5 C6 C1 0.6(6) . . . . ?
C6 C1 C2 C3 1.2(5) . . . . ?
C7 N1 N2 C8 1.3(4) . . . . ?
C7 N1 C1 C2 132.7(4) . . . . ?
C7 N1 C1 C6 -47.6(5) . . . . ?
C7 N3 C8 N2 0.2(4) . . . . ?
C7 N3 C8 C9 -178.5(4) . . . . ?
C8 N3 C7 N1 0.6(4) . . . . ?
C8 N3 C7 N4 179.5(4) . . . . ?
